data_1008330
loop_
_publ_author_name
'Collomb, A'
'Wolfers, P'
'Obradors, X'

_publ_section_title
;
Neutron diffraction studies of some hexagonal ferrites: BaFe~12~O~19~,
BaMg~2~-W and BaCo~2~-W
;
_journal_coden_ASTM JMMMDC
_journal_name_full 'Journal of Magnetism and Magnetic Materials'
_journal_page_first 57
_journal_page_last 67
_journal_paper_doi 10.1016/0304-8853(86)90734-1
_journal_volume 62
_journal_year 1986
_chemical_formula_structural 'Ba Co2 Fe16 O27'
_chemical_formula_sum 'Ba Co2 Fe16 O27'
_chemical_name_systematic 'Barium dicobalt ferrite'
_space_group_IT_number 194
_symmetry_cell_setting hexagonal
_symmetry_Int_Tables_number 194
_symmetry_space_group_name_Hall '-P 6c 2c'
_symmetry_space_group_name_H-M 'P 63/m m c'
_cell_angle_alpha 90
_cell_angle_beta 90
_cell_angle_gamma 120
_cell_formula_units_Z 2
_cell_length_a 5.899(1)
_cell_length_b 5.899(1)
_cell_length_c 32.846(5)
_cell_volume 989.9
_exptl_crystal_density_diffrn 5.303
_cod_database_code 1008330

loop_
_symmetry_equiv_pos_as_xyz
x,y,z
-y,x-y,z
y-x,-x,z
-y,-x,z
y-x,y,z
x,x-y,z
-x,-y,-z
y,y-x,-z
x-y,x,-z
y,x,-z
x-y,-y,-z
-x,y-x,-z
-x,-y,1/2+z
y,y-x,1/2+z
x-y,x,1/2+z
y,x,1/2+z
x-y,-y,1/2+z
-x,y-x,1/2+z
x,y,1/2-z
-y,x-y,1/2-z
y-x,-x,1/2-z
-y,-x,1/2-z
y-x,y,1/2-z
x,x-y,1/2-z

loop_
_atom_site_label
_atom_site_type_symbol
_atom_site_symmetry_multiplicity
_atom_site_Wyckoff_symbol
_atom_site_fract_x
_atom_site_fract_y
_atom_site_fract_z
_atom_site_occupancy
_atom_site_attached_hydrogens
_atom_site_calc_flag
Ba1 Ba2+ 2 b 0. 0. 0.25 1. 0 d
Fe1 Fe3+ 2 d 0.3333 0.6667 -0.25 1. 0 d
Fe2 Fe3+ 4 f 0.3333 0.6667 -0.4268(3) 0.914 0 d
Co1 Co2+ 4 f 0.3333 0.6667 -0.4268(3) 0.086(7) 0 d
Fe3 Fe3+ 6 g 0.5 0. 0. 0.595 0 d
Co2 Co2+ 6 g 0.5 0. 0. 0.405(4) 0 d
Fe4 Fe3+ 4 e 0. 0. 0.0552(6) 0.852 0 d
Co3 Co2+ 4 e 0. 0. 0.0552(6) 0.148(6) 0 d
Fe5 Fe3+ 4 f 0.3333 0.6667 0.0926(4) 0.876 0 d
Co4 Co2+ 4 f 0.3333 0.6667 0.0926(4) 0.124(7) 0 d
Fe6 Fe3+ 4 f 0.3333 0.6667 0.2072(4) 1. 0 d
Fe7 Fe3+ 12 k -0.1643(5) -0.3286 0.1506(1) 1. 0 d
O1 O2- 4 e 0. 0. 0.116(1) 1. 0 d
O2 O2- 4 f 0.3333 0.6667 0.0317(9) 1. 0 d
O3 O2- 4 f 0.3333 0.6667 -0.327(2) 1. 0 d
O4 O2- 6 h 0.488(4) 0.976 0.25 1. 0 d
O5 O2- 12 k 0.502(3) 1.004 0.1098(9) 1. 0 d
O6 O2- 12 k -0.176(2) -0.352 0.035(1) 1. 0 d
O7 O2- 12 k 0.170(2) 0.34 0.1811(9) 1. 0 d

loop_
_atom_type_symbol
_atom_type_oxidation_number
Ba2+ 2.000
Fe3+ 3.000
Co2+ 2.000
O2- -2.000
